data_8100083
loop_
_publ_author_name
'Rabe, Susanne'
'Bubenheim, Winfried'
'M\"uller, Ulrich'

_publ_section_title
;
Crystal structures of acetonitrile solvates of bis(tetraphenylphosphonium) 
tetrachlorooxovanadate(IV), hexachlorostannate(IV) and -molybdate
(IV), [P(C~6~H~5~)~4~]~2~[VOCl~4~] &#x00B7; 4CH~3~CN, [P(C~6~H~5~)~4~]~2~
[MCl~6~] &#x00B7; 4CH~3~CN (M = Sn, Mo)
;
_journal_issue 2
_journal_name_full 'Zeitschrift f\"ur Kristallographie - New Crystal Structures'
_journal_page_first 101
_journal_page_last 105
_journal_volume 219
_journal_year 2004
_chemical_formula_moiety '(P(C~6~H~5~)~4~)~2~[MoCl~6~]\cdot 4 CH~3~CN'
_chemical_formula_sum 'C56 H52 Cl6 Mo N4 P2'
_chemical_formula_weight 1151.68
_space_group_IT_number 14
_symmetry_cell_setting monoclinic
_symmetry_space_group_name_Hall '-P 2ybc'
_symmetry_space_group_name_H-M 'P 1 21/c 1'
_cell_angle_alpha 90.00
_cell_angle_beta 98.72(2)
_cell_angle_gamma 90.00
_cell_formula_units_Z 4
_cell_length_a 9.505(3)
_cell_length_b 19.624(2)
_cell_length_c 14.759(2)
_cell_measurement_temperature 193(2)
_cell_volume 2721.1(10)
_diffrn_ambient_temperature 193(2)
_exptl_crystal_density_diffrn 1.406
_cod_original_sg_symbol_H-M 'P 21/c'
_cod_original_formula_sum 'C56 H52 Cl6 N4 P2 Mo1'
_cod_database_code 8100083

loop_
_symmetry_equiv_pos_as_xyz
'x, y, z'
'-x, y+1/2, -z+1/2'
'-x, -y, -z'
'x, -y-1/2, z-1/2'

loop_
_atom_site_label
_atom_site_type_symbol
_atom_site_fract_x
_atom_site_fract_y
_atom_site_fract_z
_atom_site_U_iso_or_equiv
_atom_site_adp_type
_atom_site_occupancy
_atom_site_symmetry_multiplicity
_atom_site_Wyckoff_symbol
_atom_site_calc_flag
_atom_site_refinement_flags
_atom_site_disorder_assembly
_atom_site_disorder_group
Mo Mo 0.0000 0.0000 0.0000 0.0449(2) Uani 1 2 a d S . .
Cl1 Cl 0.1110(2) 0.01251(7) -0.13331(8) 0.0428(3) Uani 1 4 e d . . .
Cl2 Cl 0.0518(1) 0.11648(6) 0.04066(8) 0.0381(3) Uani 1 4 e d . . .
Cl3 Cl 0.2101(2) -0.03244(9) 0.08299(9) 0.0627(4) Uani 1 4 e d . . .
P P 0.65696(11) 0.19654(6) 0.43684(7) 0.0259(3) Uani 1 4 e d . . .
C11 C 0.5142(5) 0.1463(2) 0.3770(3) 0.028(1) Uani 1 4 e d . . .
C12 C 0.4677(5) 0.1577(2) 0.2846(3) 0.033(1) Uani 1 4 e d . . .
H12 H 0.5156 0.1886 0.2524 0.040 Uiso 1 4 e calc R . .
C13 C 0.3507(5) 0.1235(3) 0.2407(3) 0.037(1) Uani 1 4 e d . . .
H13 H 0.3189 0.1316 0.1789 0.044 Uiso 1 4 e calc R . .
C14 C 0.2806(5) 0.0774(3) 0.2877(3) 0.040(1) Uani 1 4 e d . . .
H14 H 0.2014 0.0544 0.2577 0.047 Uiso 1 4 e calc R . .
C15 C 0.3274(5) 0.0650(3) 0.3796(4) 0.043(1) Uani 1 4 e d . . .
H15 H 0.2795 0.0337 0.4112 0.051 Uiso 1 4 e calc R . .
C16 C 0.4452(5) 0.0990(2) 0.4248(3) 0.035(1) Uani 1 4 e d . . .
H16 H 0.4777 0.0903 0.4863 0.041 Uiso 1 4 e calc R . .
C21 C 0.5861(5) 0.2768(2) 0.4677(3) 0.029(1) Uani 1 4 e d . . .
C22 C 0.6662(5) 0.3182(3) 0.5329(3) 0.0418(1) Uani 1 4 e d . . .
H22 H 0.7566 0.3046 0.5600 0.049 Uiso 1 4 e calc R . .
C23 C 0.6110(6) 0.3792(3) 0.5567(4) 0.051(1) Uani 1 4 e d . . .
H23 H 0.6653 0.4076 0.5988 0.061 Uiso 1 4 e calc R . .
C24 C 0.4751(6) 0.3985(3) 0.5186(4) 0.049(1) Uani 1 4 e d . . .
H24 H 0.4373 0.4391 0.5367 0.059 Uiso 1 4 e calc R . .
C25 C 0.3951(6) 0.3582(3) 0.4540(4) 0.044(1) Uani 1 4 e d . . .
H25 H 0.3040 0.3717 0.4283 0.052 Uiso 1 4 e calc R . .
C26 C 0.4511(5) 0.2974(2) 0.4275(3) 0.037(1) Uani 1 4 e d . . .
H26 H 0.3984 0.2705 0.3828 0.045 Uiso 1 4 e calc R . .
C31 C 0.7331(5) 0.1546(2) 0.5404(3) 0.036(1) Uani 1 4 e d . . .
C32 C 0.6689(7) 0.1636(3) 0.6191(3) 0.052(2) Uani 1 4 e d . . .
H32 H 0.5889 0.1911 0.6176 0.062 Uiso 1 4 e calc R . .
C33 C 0.7278(9) 0.1303(4) 0.7001(4) 0.076(2) Uani 1 4 e d . . .
H33 H 0.6855 0.1350 0.7526 0.091 Uiso 1 4 e calc R . .
C34 C 0.8453(9) 0.0913(4) 0.7023(5) 0.085(3) Uani 1 4 e d . . .
H34 H 0.8850 0.0706 0.7569 0.102 Uiso 1 4 e calc R . .
C35 C 0.9072(8) 0.0819(3) 0.6244(6) 0.075(2) Uani 1 4 e d . . .
H35 H 0.9873 0.0544 0.6268 0.090 Uiso 1 4 e calc R . .
C36 C 0.8508(6) 0.1132(3) 0.5424(4) 0.050(1) Uani 1 4 e d . . .
H36 H 0.8919 0.1064 0.4898 0.060 Uiso 1 4 e calc R . .
C41 C 0.7922(4) 0.2077(2) 0.3656(3) 0.029(1) Uani 1 4 e d . . .
C42 C 0.8213(5) 0.1548(3) 0.3088(4) 0.042(1) Uani 1 4 e d . . .
H42 H 0.7660 0.1155 0.3043 0.050 Uiso 1 4 e calc R . .
C43 C 0.9321(6) 0.1605(3) 0.2591(4) 0.051(1) Uani 1 4 e d . . .
H43 H 0.9515 0.1252 0.2208 0.061 Uiso 1 4 e calc R . .
C44 C 1.0144(6) 0.2187(3) 0.2661(4) 0.051(1) Uani 1 4 e d . . .
H44 H 1.0892 0.2224 0.2325 0.061 Uiso 1 4 e calc R . .
C45 C 0.9869(5) 0.2713(3) 0.3223(4) 0.045(1) Uani 1 4 e d . . .
H45 H 1.0444 0.3099 0.3280 0.054 Uiso 1 4 e calc R . .
C46 C 0.8723(3) 0.2665(1) 0.3708(2) 0.032(1) Uani 1 4 e d . . .
H46 H 0.8500 0.3028 0.4066 0.039 Uiso 1 4 e calc R . .
N1 N 0.2698(3) 0.4789(1) 0.1067(2) 0.095(2) Uani 1 4 e d R . .
C1 C 0.3377(3) 0.4714(1) 0.1731(2) 0.060(2) Uani 1 4 e d R . .
C2 C 0.4199(3) 0.4613(1) 0.2592(2) 0.069(2) Uani 1 4 e d R . .
H2A H 0.4453 0.5046 0.2872 0.20(3) Uiso 1 4 e calc R . .
H2B H 0.5048 0.4366 0.2521 0.20(3) Uiso 1 4 e calc R . .
H2C H 0.3660 0.4356 0.2975 0.20(3) Uiso 1 4 e calc R . .
N2 N 0.3471(3) 0.2972(1) 0.1777(2) 0.100(3) Uani 1 4 e d R . .
C3 C 0.2732(3) 0.2976(1) 0.1171(2) 0.058(2) Uani 1 4 e d R . .
C4 C 0.1730(3) 0.2977(1) 0.0332(2) 0.065(2) Uani 1 4 e d R . .
H4A H 0.1564 0.3437 0.0122 0.17(3) Uiso 1 4 e calc R . .
H4B H 0.0849 0.2778 0.0442 0.17(3) Uiso 1 4 e calc R . .
H4C H 0.2109 0.2716 -0.0126 0.17(3) Uiso 1 4 e calc R . .

loop_
_atom_site_aniso_label
_atom_site_aniso_U_11
_atom_site_aniso_U_22
_atom_site_aniso_U_33
_atom_site_aniso_U_23
_atom_site_aniso_U_13
_atom_site_aniso_U_12
Mo 0.0671(5) 0.0310(4) 0.0407(4) -0.0023(3) 0.0212(3) -0.0011(3)
Cl1 0.0453(7) 0.0481(7) 0.0379(6) 0.0069(5) 0.0151(5) 0.0033(5)
Cl2 0.0415(6) 0.0307(6) 0.0423(7) -0.0016(5) 0.0073(5) 0.0000(5)
Cl3 0.0675(9) 0.0651(9) 0.0563(9) -0.0038(7) 0.0122(7) -0.0008(8)
P 0.0253(5) 0.0264(6) 0.0251(5) 0.0018(4) 0.0010(4) -0.0021(4)
C11 0.029(2) 0.025(2) 0.029(2) -0.003(2) 0.000(2) -0.001(2)
C12 0.032(2) 0.032(2) 0.035(2) 0.001(2) 0.002(2) 0.002(2)
C13 0.036(2) 0.041(3) 0.031(2) -0.008(2) -0.005(2) 0.005(2)
C14 0.031(2) 0.039(3) 0.047(3) -0.015(2) 0.001(2) -0.002(2)
C15 0.041(3) 0.038(3) 0.050(3) -0.007(2) 0.010(2) -0.011(2)
C16 0.037(2) 0.033(2) 0.033(2) -0.003(2) 0.003(2) -0.005(2)
C21 0.030(2) 0.030(2) 0.028(2) -0.001(2) 0.009(2) -0.003(2)
C22 0.040(3) 0.040(3) 0.043(3) -0.011(2) 0.010(2) -0.010(2)
C23 0.059(4) 0.045(3) 0.052(3) -0.019(3) 0.018(3) -0.014(3)
C24 0.062(4) 0.033(3) 0.061(3) -0.005(2) 0.033(3) 0.000(2)
C25 0.043(3) 0.041(3) 0.049(3) 0.003(2) 0.016(2) 0.010(2)
C26 0.038(3) 0.036(3) 0.039(3) 0.001(2) 0.008(2) -0.001(2)
C31 0.034(2) 0.034(2) 0.035(2) 0.011(2) -0.011(2) -0.013(2)
C32 0.062(4) 0.055(3) 0.035(3) 0.006(2) -0.004(2) -0.029(3)
C33 0.120(6) 0.073(5) 0.028(3) 0.015(3) -0.013(3) -0.055(5)
C34 0.117(7) 0.058(4) 0.060(5) 0.031(4) -0.051(5) -0.049(5)
C35 0.067(4) 0.039(3) 0.101(6) 0.025(4) -0.043(4) -0.016(3)
C36 0.040(3) 0.035(3) 0.065(4) 0.016(2) -0.018(3) -0.010(2)
C41 0.024(2) 0.033(2) 0.030(2) 0.003(2) 0.003(2) 0.001(2)
C42 0.035(3) 0.040(3) 0.052(3) -0.004(2) 0.010(2) 0.002(2)
C43 0.040(3) 0.064(4) 0.051(3) -0.005(3) 0.013(2) 0.011(3)
C44 0.040(3) 0.075(4) 0.039(3) 0.014(3) 0.016(2) 0.010(3)
C45 0.036(3) 0.053(3) 0.047(3) 0.015(3) 0.006(2) -0.006(2)
C46 0.032(2) 0.037(3) 0.030(2) 0.005(2) 0.005(2) -0.002(2)
N1 0.145(7) 0.052(4) 0.091(5) 0.012(4) 0.032(5) 0.008(4)
C1 0.087(5) 0.039(3) 0.060(4) 0.006(3) 0.029(4) 0.001(3)
C2 0.068(4) 0.076(5) 0.067(4) -0.013(4) 0.022(3) -0.015(4)
N2 0.109(5) 0.066(4) 0.106(5) 0.033(4) -0.043(4) -0.026(4)
C3 0.057(4) 0.034(3) 0.079(4) 0.011(3) -0.006(3) -0.004(3)
C4 0.051(3) 0.073(4) 0.069(4) -0.011(3) 0.000(3) 0.006(3)

loop_
_geom_bond_atom_site_label_1
_geom_bond_atom_site_label_2
_geom_bond_distance
_geom_bond_site_symmetry_2
_geom_bond_publ_flag
Mo Cl1 2.382(1) . ?
Mo Cl2 2.395(1) . ?
Mo Cl3 2.270(2) . ?
P C11 1.798(4) . ?
P C21 1.799(5) . ?
P C31 1.790(4) . ?
P C41 1.793(4) . ?
C11 C12 1.387(6) . ?
C11 C16 1.388(6) . ?
C12 C13 1.375(7) . ?
C13 C14 1.373(7) . ?
C14 C15 1.383(7) . ?
C15 C16 1.385(7) . ?
C21 C26 1.389(7) . ?
C21 C22 1.394(6) . ?
C22 C23 1.374(8) . ?
C23 C24 1.381(8) . ?
C24 C25 1.374(8) . ?
C25 C26 1.387(7) . ?
C31 C36 1.379(8) . ?
C31 C32 1.402(8) . ?
C32 C33 1.402(8) . ?
C33 C34 1.350(12) . ?
C34 C35 1.381(12) . ?
C35 C36 1.390(8) . ?
C41 C46 1.377(5) . ?
C41 C42 1.389(7) . ?
C42 C43 1.376(7) . ?
C43 C44 1.379(9) . ?
C44 C45 1.374(8) . ?
C45 C46 1.395(6) . ?
N1 C1 1.099(6) . ?
C1 C2 1.401(7) . ?
N2 C3 1.050(6) . ?
C3 C4 1.443(7) . ?
